data_8101273
loop_
_publ_author_name
'Schreuer, J\"urgen'
'Hauss\"uhl, Siegfried'

_publ_section_title
;
The pseudo-orthorhomic crystal structure of monoclinic trilithium 
citrate tetrahydrate, Li~3~HOC(COO)(CH~2~COO)~2~ &#x00B7; 4H~2~O
;
_journal_issue 3
_journal_name_full 'Zeitschrift f\"ur Kristallographie - New Crystal Structures'
_journal_page_first 369
_journal_page_last 370
_journal_volume 215
_journal_year 2000
_chemical_formula_moiety 'Li3 H O C (C O O H) (C H2 C O O H)2 H2 O'
_chemical_formula_sum 'C6 H13 Li3 O11'
_chemical_formula_weight 281.98
_chemical_name_common 'trilithium citrate tetrahydrate'
_space_group_IT_number 15
_symmetry_cell_setting monoclinic
_symmetry_space_group_name_Hall '-I 2ya'
_symmetry_space_group_name_H-M 'I 1 2/a 1'
_cell_angle_alpha 90.00
_cell_angle_beta 90.31(3)
_cell_angle_gamma 90.00
_cell_formula_units_Z 16
_cell_length_a 18.177(4)
_cell_length_b 12.304(2)
_cell_length_c 20.595(4)
_cell_measurement_temperature 293(2)
_cell_volume 4606.0(15)
_diffrn_ambient_temperature 293(2)
_exptl_crystal_density_diffrn 1.627
_exptl_crystal_density_meas 1.627
_cod_original_sg_symbol_H-M 'I 2/a'
_cod_database_code 8101273

loop_
_symmetry_equiv_pos_as_xyz
'x, y, z'
'-x+1/2, y, -z'
'x+1/2, y+1/2, z+1/2'
'-x+1, y+1/2, -z+1/2'
'-x, -y, -z'
'x-1/2, -y, z'
'-x+1/2, -y+1/2, -z+1/2'
'x, -y+1/2, z+1/2'

loop_
_atom_site_label
_atom_site_type_symbol
_atom_site_fract_x
_atom_site_fract_y
_atom_site_fract_z
_atom_site_U_iso_or_equiv
_atom_site_adp_type
_atom_site_occupancy
_atom_site_calc_flag
_atom_site_refinement_flags
_atom_site_disorder_assembly
_atom_site_disorder_group
O1C1 O 0.21133(5) 0.37599(7) 0.28456(4) 0.01914(18) Uani 1 d . . .
O2C1 O 0.14589(5) 0.53779(8) 0.34236(4) 0.0255(2) Uani 1 d . . .
O3C1 O 0.19419(5) 0.49758(8) 0.43907(4) 0.0245(2) Uani 1 d . . .
O4C1 O 0.43791(5) 0.39227(9) 0.32652(5) 0.0319(2) Uani 1 d . . .
O5C1 O 0.35124(5) 0.34206(8) 0.25642(5) 0.0284(2) Uani 1 d . . .
O6C1 O 0.11816(5) 0.26696(8) 0.37867(4) 0.02348(19) Uani 1 d . . .
O7C1 O 0.17814(5) 0.17756(8) 0.45534(5) 0.0325(2) Uani 1 d . . .
C1C1 C 0.24036(6) 0.40159(9) 0.34798(5) 0.0152(2) Uani 1 d . . .
C2C1 C 0.18812(6) 0.48502(9) 0.37878(5) 0.0169(2) Uani 1 d . . .
C3C1 C 0.31529(6) 0.45898(10) 0.34197(6) 0.0178(2) Uani 1 d . . .
C4C1 C 0.24781(7) 0.29886(10) 0.38983(6) 0.0206(2) Uani 1 d . . .
C5C1 C 0.37312(6) 0.39213(10) 0.30660(6) 0.0199(2) Uani 1 d . . .
C6C1 C 0.17632(6) 0.24381(9) 0.40957(6) 0.0184(2) Uani 1 d . . .
H1C1 H 0.2460(11) 0.3581(15) 0.2619(9) 0.041(5) Uiso 1 d . . .
H2C1 H 0.3086(9) 0.5251(13) 0.3161(8) 0.029(4) Uiso 1 d . . .
H3C1 H 0.3333(8) 0.4785(13) 0.3851(8) 0.027(4) Uiso 1 d . . .
H4C1 H 0.2747(9) 0.3163(13) 0.4291(8) 0.032(4) Uiso 1 d . . .
H5C1 H 0.2778(9) 0.2435(14) 0.3658(8) 0.032(4) Uiso 1 d . . .
O1C2 O 0.28753(5) 0.86923(7) 0.29221(4) 0.01936(18) Uani 1 d . . .
O2C2 O 0.35411(5) 1.03217(8) 0.34806(4) 0.0288(2) Uani 1 d . . .
O3C2 O 0.30838(5) 0.99560(8) 0.44564(4) 0.0259(2) Uani 1 d . . .
O4C2 O 0.06366(5) 0.87481(9) 0.34089(5) 0.0296(2) Uani 1 d . . .
O5C2 O 0.14697(5) 0.83625(8) 0.26588(5) 0.0304(2) Uani 1 d . . .
O6C2 O 0.38269(5) 0.74386(8) 0.37774(4) 0.0271(2) Uani 1 d . . .
O7C2 O 0.32812(5) 0.66746(8) 0.46173(5) 0.0274(2) Uani 1 d . . .
C1C2 C 0.26178(6) 0.89368(9) 0.35659(5) 0.0158(2) Uani 1 d . . .
C2C2 C 0.31354(6) 0.97993(10) 0.38568(6) 0.0177(2) Uani 1 d . . .
C3C2 C 0.18517(6) 0.94796(10) 0.35318(6) 0.0185(2) Uani 1 d . . .
C4C2 C 0.25689(7) 0.79064(10) 0.39859(6) 0.0214(2) Uani 1 d . . .
C5C2 C 0.12736(6) 0.88019(10) 0.31814(6) 0.0191(2) Uani 1 d . . .
C6C2 C 0.32819(6) 0.73048(9) 0.41411(6) 0.0180(2) Uani 1 d . . .
H1C2 H 0.2494(11) 0.8534(16) 0.2715(9) 0.047(5) Uiso 1 d . . .
H2C2 H 0.1698(8) 0.9648(12) 0.3981(7) 0.025(4) Uiso 1 d . . .
H3C2 H 0.1885(9) 1.0164(14) 0.3285(8) 0.031(4) Uiso 1 d . . .
H4C2 H 0.2329(9) 0.8105(13) 0.4387(8) 0.029(4) Uiso 1 d . . .
H5C2 H 0.2249(9) 0.7389(14) 0.3749(8) 0.035(4) Uiso 1 d . . .
O1W1 O 0.06480(5) 0.65677(8) 0.42975(5) 0.0266(2) Uani 1 d . . .
H1W1 H 0.0937(11) 0.6283(16) 0.3988(10) 0.045(5) Uiso 1 d . . .
H2W1 H 0.0890(13) 0.6523(18) 0.4644(11) 0.060(6) Uiso 1 d . . .
O1W2 O 0.04617(5) -0.37911(8) 0.23001(5) 0.0287(2) Uani 1 d . . .
H1W2 H 0.0122(12) -0.3743(17) 0.2602(10) 0.054(6) Uiso 1 d . . .
H2W2 H 0.0221(13) -0.3901(18) 0.1921(12) 0.065(7) Uiso 1 d . . .
O1W3 O 0.04305(5) 0.38147(8) 0.26168(5) 0.0288(2) Uani 1 d . . .
H1W3 H 0.0096(13) 0.3740(17) 0.2300(11) 0.059(6) Uiso 1 d . . .
H2W3 H 0.0194(13) 0.3951(18) 0.2956(12) 0.061(7) Uiso 1 d . . .
O1W4 O -0.07424(6) 0.82679(9) 0.43422(6) 0.0349(2) Uani 1 d . . .
H1W4 H -0.1020(16) 0.844(2) 0.4686(14) 0.092(9) Uiso 1 d . . .
H2W4 H -0.0964(13) 0.8669(19) 0.4017(12) 0.066(7) Uiso 1 d . . .
O1W5 O 0.49025(6) 0.59453(9) 0.39454(6) 0.0381(3) Uani 1 d . . .
H1W5 H 0.5281(15) 0.625(2) 0.4087(12) 0.076(8) Uiso 1 d . . .
H2W5 H 0.4540(13) 0.6437(18) 0.3950(11) 0.059(6) Uiso 1 d . . .
O1W6 O 0.01917(6) 0.09345(10) 0.39266(6) 0.0361(3) Uani 1 d . . .
H1W6 H 0.0532(12) 0.1430(18) 0.3952(10) 0.056(6) Uiso 1 d . . .
H2W6 H 0.0413(15) 0.035(2) 0.3939(12) 0.079(8) Uiso 1 d . . .
O1W7 O 0.41118(7) 0.40113(11) 0.48101(6) 0.0409(3) Uani 1 d . . .
H1W7 H 0.3983(18) 0.332(3) 0.4775(15) 0.114(12) Uiso 1 d . . .
H2W7 H 0.3790(12) 0.4313(19) 0.5053(11) 0.058(6) Uiso 1 d . . .
O1W8 O 0.06862(7) 0.89802(11) 0.49376(6) 0.0440(3) Uani 1 d . . .
H1W8 H 0.1109(14) 0.9212(19) 0.5070(11) 0.066(7) Uiso 1 d . . .
H2W8 H 0.0414(15) 0.900(2) 0.5270(13) 0.078(8) Uiso 1 d . . .
Li1 Li 0.2500 0.0903(3) 0.5000 0.0226(6) Uani 1 d S . .
Li2 Li 0.2500 0.9147(2) 0.0000 0.0215(6) Uani 1 d S . .
Li3 Li 0.12097(12) 0.72225(18) 0.21119(11) 0.0252(4) Uani 1 d . . .
Li4 Li 0.03147(12) 0.81239(19) 0.42308(11) 0.0283(5) Uani 1 d . . .
Li5 Li 0.11990(12) 0.28370(18) 0.28665(10) 0.0237(4) Uani 1 d . . .
Li6 Li 0.47551(13) 0.4411(2) 0.41078(12) 0.0325(5) Uani 1 d . . .
Li7 Li 0.13136(13) 0.5035(2) 0.24617(11) 0.0293(5) Uani 1 d . . .

loop_
_atom_site_aniso_label
_atom_site_aniso_U_11
_atom_site_aniso_U_22
_atom_site_aniso_U_33
_atom_site_aniso_U_23
_atom_site_aniso_U_13
_atom_site_aniso_U_12
O1C1 0.0197(4) 0.0237(4) 0.0140(4) -0.0054(3) 0.0001(3) -0.0011(3)
O2C1 0.0278(5) 0.0270(5) 0.0215(4) -0.0011(4) -0.0009(4) 0.0107(4)
O3C1 0.0237(4) 0.0327(5) 0.0170(4) -0.0077(4) 0.0003(3) 0.0004(4)
O4C1 0.0175(4) 0.0500(6) 0.0284(5) -0.0093(4) 0.0015(4) 0.0035(4)
O5C1 0.0260(5) 0.0322(5) 0.0272(5) -0.0136(4) 0.0026(4) 0.0018(4)
O6C1 0.0178(4) 0.0309(5) 0.0217(4) 0.0040(4) -0.0016(3) -0.0010(3)
O7C1 0.0268(5) 0.0365(6) 0.0343(5) 0.0189(4) -0.0004(4) -0.0008(4)
C1C1 0.0158(5) 0.0173(5) 0.0126(5) -0.0014(4) -0.0005(4) -0.0008(4)
C2C1 0.0149(5) 0.0177(5) 0.0180(5) -0.0016(4) 0.0016(4) -0.0027(4)
C3C1 0.0165(5) 0.0175(5) 0.0195(6) -0.0034(4) 0.0018(4) -0.0018(4)
C4C1 0.0173(5) 0.0208(6) 0.0237(6) 0.0046(5) -0.0017(4) 0.0007(4)
C5C1 0.0191(5) 0.0201(6) 0.0206(6) -0.0001(4) 0.0043(4) -0.0014(4)
C6C1 0.0204(5) 0.0173(5) 0.0175(5) 0.0000(4) 0.0013(4) 0.0015(4)
O1C2 0.0197(4) 0.0239(4) 0.0145(4) -0.0036(3) 0.0018(3) 0.0017(3)
O2C2 0.0311(5) 0.0327(5) 0.0225(4) -0.0025(4) 0.0043(4) -0.0127(4)
O3C2 0.0246(4) 0.0360(5) 0.0170(4) -0.0076(4) 0.0017(3) 0.0005(4)
O4C2 0.0182(4) 0.0442(6) 0.0263(5) 0.0022(4) -0.0002(3) -0.0044(4)
O5C2 0.0272(5) 0.0354(5) 0.0285(5) -0.0137(4) -0.0006(4) -0.0029(4)
O6C2 0.0206(4) 0.0362(5) 0.0245(5) 0.0104(4) 0.0046(3) 0.0036(4)
O7C2 0.0253(5) 0.0293(5) 0.0275(5) 0.0131(4) 0.0015(4) 0.0001(4)
C1C2 0.0163(5) 0.0179(5) 0.0133(5) -0.0011(4) 0.0020(4) 0.0015(4)
C2C2 0.0150(5) 0.0197(6) 0.0183(5) -0.0018(4) -0.0007(4) 0.0027(4)
C3C2 0.0165(5) 0.0202(6) 0.0187(5) -0.0038(5) -0.0005(4) 0.0022(4)
C4C2 0.0187(5) 0.0223(6) 0.0231(6) 0.0054(5) 0.0038(5) 0.0011(5)
C5C2 0.0196(5) 0.0187(6) 0.0190(5) 0.0025(4) -0.0029(4) 0.0014(4)
C6C2 0.0193(5) 0.0172(5) 0.0176(5) 0.0000(4) -0.0008(4) -0.0021(4)
O1W1 0.0211(4) 0.0283(5) 0.0303(5) -0.0027(4) -0.0002(4) 0.0054(4)
O1W2 0.0236(5) 0.0347(5) 0.0280(5) 0.0050(4) 0.0065(4) -0.0011(4)
O1W3 0.0239(5) 0.0349(5) 0.0275(5) 0.0011(4) -0.0037(4) 0.0043(4)
O1W4 0.0268(5) 0.0361(6) 0.0418(6) 0.0037(5) 0.0013(5) 0.0094(4)
O1W5 0.0239(5) 0.0332(6) 0.0573(7) -0.0005(5) -0.0037(5) 0.0023(4)
O1W6 0.0266(5) 0.0305(6) 0.0512(7) 0.0013(5) 0.0009(5) -0.0007(5)
O1W7 0.0386(6) 0.0469(7) 0.0374(6) -0.0019(5) 0.0117(5) 0.0037(5)
O1W8 0.0359(6) 0.0620(8) 0.0342(6) -0.0132(6) -0.0007(5) -0.0087(6)
Li1 0.0226(14) 0.0248(15) 0.0204(14) 0.000 0.0008(11) 0.000
Li2 0.0201(13) 0.0244(15) 0.0200(14) 0.000 -0.0026(11) 0.000
Li3 0.0269(11) 0.0249(11) 0.0238(10) -0.0020(9) 0.0025(8) -0.0013(9)
Li4 0.0248(11) 0.0282(11) 0.0319(12) 0.0025(9) 0.0012(9) 0.0011(9)
Li5 0.0243(10) 0.0246(11) 0.0221(10) -0.0025(8) -0.0020(8) 0.0027(8)
Li6 0.0286(12) 0.0384(13) 0.0304(12) -0.0002(10) 0.0019(9) 0.0046(10)
Li7 0.0336(12) 0.0294(12) 0.0249(11) 0.0026(9) 0.0025(9) 0.0026(9)

loop_
_geom_bond_atom_site_label_1
_geom_bond_atom_site_label_2
_geom_bond_distance
_geom_bond_site_symmetry_2
_geom_bond_publ_flag
O1C1 C1C1 1.4409(13) . ?
O1C1 Li5 2.014(2) . ?
O1C1 Li7 2.278(3) . ?
O1C1 H1C1 0.82(2) . ?
O2C1 C2C1 1.2519(15) . ?
O2C1 Li7 2.041(3) . ?
O3C1 C2C1 1.2554(14) . ?
O3C1 Li2 1.938(2) 7_565 ?
O4C1 C5C1 1.2450(15) . ?
O4C1 Li6 1.956(3) . ?
O5C1 C5C1 1.2654(15) . ?
O5C1 Li5 1.860(2) 7 ?
O6C1 C6C1 1.2636(15) . ?
O6C1 Li5 1.907(2) . ?
O7C1 C6C1 1.2465(15) . ?
O7C1 Li1 1.921(2) . ?
C1C1 C4C1 1.5354(16) . ?
C1C1 C2C1 1.5377(16) . ?
C1C1 C3C1 1.5399(15) . ?
C3C1 C5C1 1.5232(16) . ?
C3C1 H2C1 0.980(16) . ?
C3C1 H3C1 0.975(16) . ?
C4C1 C6C1 1.5226(17) . ?
C4C1 H4C1 0.966(17) . ?
C4C1 H5C1 1.005(17) . ?
C6C1 Li5 2.770(3) . ?
O1C2 C1C2 1.4402(13) . ?
O1C2 Li3 2.010(2) 7_565 ?
O1C2 Li7 2.294(3) 7_565 ?
O1C2 H1C2 0.83(2) . ?
O2C2 C2C2 1.2504(15) . ?
O2C2 Li7 2.009(3) 7_565 ?
O3C2 C2C2 1.2538(14) . ?
O3C2 Li1 1.937(2) 1_565 ?
O4C2 C5C2 1.2532(15) . ?
O4C2 Li4 1.951(3) . ?
O5C2 C5C2 1.2577(15) . ?
O5C2 Li3 1.858(2) . ?
O6C2 C6C2 1.2560(15) . ?
O6C2 Li3 1.879(2) 7_565 ?
O7C2 C6C2 1.2502(15) . ?
O7C2 Li2 1.9162(19) 7_565 ?
C1C2 C2C2 1.5376(16) . ?
C1C2 C4C2 1.5376(16) . ?
C1C2 C3C2 1.5457(16) . ?
C3C2 C5C2 1.5205(17) . ?
C3C2 H2C2 0.991(15) . ?
C3C2 H3C2 0.985(17) . ?
C4C2 C6C2 1.5249(17) . ?
C4C2 H4C2 0.968(16) . ?
C4C2 H5C2 0.989(18) . ?
O1W1 Li4 2.013(3) . ?
O1W1 Li6 2.057(3) 6_565 ?
O1W1 H1W1 0.90(2) . ?
O1W1 H2W1 0.84(2) . ?
O1W2 Li3 1.887(2) 1_545 ?
O1W2 Li7 2.142(3) 1_545 ?
O1W2 H1W2 0.88(2) . ?
O1W2 H2W2 0.90(3) . ?
O1W3 Li5 1.912(2) . ?
O1W3 Li7 2.223(3) . ?
O1W3 H1W3 0.89(2) . ?
O1W3 H2W3 0.84(2) . ?
O1W4 Li4 1.944(3) . ?
O1W4 H1W4 0.90(3) . ?
O1W4 H2W4 0.92(2) . ?
O1W5 Li6 1.936(3) . ?
O1W5 H1W5 0.84(3) . ?
O1W5 H2W5 0.89(2) . ?
O1W6 H1W6 0.87(2) . ?
O1W6 H2W6 0.82(3) . ?
O1W7 Li6 1.929(3) . ?
O1W7 H1W7 0.89(3) . ?
O1W7 H2W7 0.86(2) . ?
O1W8 Li4 1.917(3) . ?
O1W8 H1W8 0.86(2) . ?
O1W8 H2W8 0.85(3) . ?
Li1 O7C1 1.921(2) 2_556 ?
Li1 O3C2 1.937(2) 2_546 ?
Li1 O3C2 1.937(2) 1_545 ?
Li2 O7C2 1.9162(19) 8_564 ?
Li2 O7C2 1.9163(19) 7_565 ?
Li2 O3C1 1.938(2) 8_564 ?
Li2 O3C1 1.938(2) 7_565 ?
Li3 O6C2 1.879(2) 7_565 ?
Li3 O1W2 1.887(2) 1_565 ?
Li3 O1C2 2.010(2) 7_565 ?
Li3 Li7 2.792(3) . ?
Li4 Li6 3.290(4) 6_565 ?
Li5 O5C1 1.861(2) 7 ?
Li5 Li7 2.839(3) . ?
Li5 H2W3 2.29(2) . ?
Li6 O1W1 2.057(3) 6_665 ?
Li6 Li4 3.290(4) 6_665 ?
Li7 O2C2 2.009(3) 7_565 ?
Li7 O1W2 2.142(3) 1_565 ?
Li7 O1C2 2.294(3) 7_565 ?
